data_4335106
loop_
_publ_author_name
'Qisheng Lin'
'Jordan Vetter'
'John D. Corbett'

_publ_section_title
;
 Disorder-Order Structural Transformation in Electron-Poor Sr3Au8Sn3
 Driven by Chemical Bonding Optimization
;
_journal_name_full 'Inorganic Chemistry'
_journal_page_first 6603
_journal_page_last 6609
_journal_paper_doi 10.1021/ic400626x
_journal_volume 52
_journal_year 2013
_chemical_formula_sum 'Au8 Sn3 Sr3'
_chemical_formula_weight 2194.66
_chemical_name_systematic
; 
 ? 
;
_space_group_IT_number 71
_symmetry_cell_setting orthorhombic
_symmetry_space_group_name_Hall '-I 2 2'
_symmetry_space_group_name_H-M 'I m m m'
_atom_sites_solution_primary direct
_atom_sites_solution_secondary difmap
_audit_creation_method SHELXL-97
_cell_angle_alpha 90.00
_cell_angle_beta 90.00
_cell_angle_gamma 90.00
_cell_formula_units_Z 2
_cell_length_a 4.6767(8)
_cell_length_b 9.6459(16)
_cell_length_c 14.170(2)
_cell_measurement_reflns_used 454
_cell_measurement_temperature 273(2)
_cell_measurement_theta_max 28.0
_cell_measurement_theta_min 2.6
_cell_volume 639.22(18)
_computing_structure_refinement 'SHELXL-97 (Sheldrick, 2008)'
_computing_structure_solution 'SHELXS-97 (Sheldrick, 2008)'
_diffrn_ambient_temperature 273(2)
_diffrn_measured_fraction_theta_full 0.944
_diffrn_measured_fraction_theta_max 0.944
_diffrn_measurement_device_type 'SMART APEX CCD'
_diffrn_measurement_method w/
_diffrn_radiation_monochromator graphite
_diffrn_radiation_source 'fine-focus sealed tube'
_diffrn_radiation_type MoK\a
_diffrn_radiation_wavelength 0.71073
_diffrn_reflns_av_R_equivalents 0.0461
_diffrn_reflns_av_sigmaI/netI 0.0400
_diffrn_reflns_limit_h_max 3
_diffrn_reflns_limit_h_min -6
_diffrn_reflns_limit_k_max 12
_diffrn_reflns_limit_k_min -11
_diffrn_reflns_limit_l_max 17
_diffrn_reflns_limit_l_min -17
_diffrn_reflns_number 1965
_diffrn_reflns_theta_full 28.05
_diffrn_reflns_theta_max 28.05
_diffrn_reflns_theta_min 2.55
_exptl_absorpt_coefficient_mu 109.483
_exptl_absorpt_correction_T_max 0.114
_exptl_absorpt_correction_T_min 0.080
_exptl_absorpt_correction_type empirical
_exptl_absorpt_process_details SADABS
_exptl_crystal_colour metallic
_exptl_crystal_density_diffrn 11.402
_exptl_crystal_description irregular
_exptl_crystal_F_000 1792
_exptl_crystal_size_max 0.03
_exptl_crystal_size_mid 0.02
_exptl_crystal_size_min 0.02
_refine_diff_density_max 2.544
_refine_diff_density_min -3.446
_refine_diff_density_rms 0.613
_refine_ls_extinction_coef 0.00050(8)
_refine_ls_extinction_expression Fc^*^=kFc[1+0.001xFc^2^\l^3^/sin(2\q)]^-1/4^
_refine_ls_extinction_method SHELXL
_refine_ls_goodness_of_fit_ref 1.081
_refine_ls_matrix_type full
_refine_ls_number_parameters 29
_refine_ls_number_reflns 454
_refine_ls_number_restraints 0
_refine_ls_restrained_S_all 1.081
_refine_ls_R_factor_all 0.0434
_refine_ls_R_factor_gt 0.0347
_refine_ls_shift/su_max 0.000
_refine_ls_shift/su_mean 0.000
_refine_ls_structure_factor_coef Fsqd
_refine_ls_weighting_details 'calc w=1/[\s^2^(Fo^2^)+(0.0455P)^2^+0.0000P] where P=(Fo^2^+2Fc^2^)/3'
_refine_ls_weighting_scheme calc
_refine_ls_wR_factor_gt 0.0783
_refine_ls_wR_factor_ref 0.0831
_reflns_number_gt 394
_reflns_number_total 454
_reflns_threshold_expression >2sigma(I)
_cod_data_source_file ic400626x_si_002_1.cif
_cod_data_source_block Sr3Au8Sn3_HT
_cod_original_cell_volume 639.24(18)
_cod_database_code 4335106

loop_
_symmetry_equiv_pos_as_xyz
'x, y, z'
'-x, -y, z'
'x, -y, -z'
'-x, y, -z'
'x+1/2, y+1/2, z+1/2'
'-x+1/2, -y+1/2, z+1/2'
'x+1/2, -y+1/2, -z+1/2'
'-x+1/2, y+1/2, -z+1/2'
'-x, -y, -z'
'x, y, -z'
'-x, y, z'
'x, -y, z'
'-x+1/2, -y+1/2, -z+1/2'
'x+1/2, y+1/2, -z+1/2'
'-x+1/2, y+1/2, z+1/2'
'x+1/2, -y+1/2, z+1/2'

loop_
_atom_site_label
_atom_site_type_symbol
_atom_site_fract_x
_atom_site_fract_y
_atom_site_fract_z
_atom_site_U_iso_or_equiv
_atom_site_adp_type
_atom_site_occupancy
_atom_site_symmetry_multiplicity
_atom_site_calc_flag
_atom_site_refinement_flags
Au1 Au 0.0000 0.28045(8) 0.13006(6) 0.0213(3) Uani 1 2 d S
Au2 Au 0.0000 0.36474(13) 0.33584(8) 0.0291(5) Uani 0.501(10) 2 d SP
Sn2 Sn 0.0000 0.36474(13) 0.33584(8) 0.0291(5) Uani 0.499(10) 2 d SP
Au3 Au 0.0000 0.19730(13) 0.5000 0.0221(3) Uani 1 4 d S
Sn4 Sn 0.5000 0.0000 0.5000 0.0168(6) Uani 1 8 d S
Sr1 Sr 0.0000 0.0000 0.30361(19) 0.0169(6) Uani 1 4 d S
Sr2 Sr 0.0000 0.0000 0.0000 0.0231(9) Uani 1 8 d S

loop_
_atom_site_aniso_label
_atom_site_aniso_U_11
_atom_site_aniso_U_22
_atom_site_aniso_U_33
_atom_site_aniso_U_23
_atom_site_aniso_U_13
_atom_site_aniso_U_12
Au1 0.0124(5) 0.0219(5) 0.0295(5) 0.0022(3) 0.000 0.000
Au2 0.0132(6) 0.0397(8) 0.0344(7) 0.0185(5) 0.000 0.000
Sn2 0.0132(6) 0.0397(8) 0.0344(7) 0.0185(5) 0.000 0.000
Au3 0.0159(6) 0.0316(7) 0.0189(6) 0.000 0.000 0.000
Sn4 0.0144(14) 0.0196(14) 0.0163(13) 0.000 0.000 0.000
Sr1 0.0103(12) 0.0206(13) 0.0198(13) 0.000 0.000 0.000
Sr2 0.021(2) 0.029(2) 0.0193(19) 0.000 0.000 0.000

loop_
_atom_type_symbol
_atom_type_description
_atom_type_scat_dispersion_real
_atom_type_scat_dispersion_imag
_atom_type_scat_source
Sr Sr -1.5307 3.2498 'International Tables Vol C Tables 4.2.6.8 and 6.1.1.4'
Sn Sn -0.6537 1.4246 'International Tables Vol C Tables 4.2.6.8 and 6.1.1.4'
Au Au -2.0133 8.8022 'International Tables Vol C Tables 4.2.6.8 and 6.1.1.4'

loop_
_geom_angle_atom_site_label_1
_geom_angle_atom_site_label_2
_geom_angle_atom_site_label_3
_geom_angle
_geom_angle_site_symmetry_1
_geom_angle_site_symmetry_3
Sn2 Au1 Au2 0.00(6) 13_455 13_455
Sn2 Au1 Sn2 115.29(5) 13_455 13
Au2 Au1 Sn2 115.29(5) 13_455 13
Sn2 Au1 Au2 115.29(5) 13_455 13
Au2 Au1 Au2 115.29(5) 13_455 13
Sn2 Au1 Au2 0.00(6) 13 13
Sn2 Au1 Sn4 119.75(2) 13_455 5_454
Au2 Au1 Sn4 119.75(2) 13_455 5_454
Sn2 Au1 Sn4 119.75(2) 13 5_454
Au2 Au1 Sn4 119.75(2) 13 5_454
Sn2 Au1 Au3 58.83(3) 13_455 13_455
Au2 Au1 Au3 58.83(3) 13_455 13_455
Sn2 Au1 Au3 143.69(4) 13 13_455
Au2 Au1 Au3 143.69(4) 13 13_455
Sn4 Au1 Au3 62.64(3) 5_454 13_455
Sn2 Au1 Au3 143.69(4) 13_455 13
Au2 Au1 Au3 143.69(4) 13_455 13
Sn2 Au1 Au3 58.83(3) 13 13
Au2 Au1 Au3 58.83(3) 13 13
Sn4 Au1 Au3 62.64(3) 5_454 13
Au3 Au1 Au3 103.14(3) 13_455 13
Sn2 Au1 Au2 88.15(4) 13_455 .
Au2 Au1 Au2 88.15(4) 13_455 .
Sn2 Au1 Au2 88.15(4) 13 .
Au2 Au1 Au2 88.15(4) 13 .
Sn4 Au1 Au2 115.45(4) 5_454 .
Au3 Au1 Au2 125.129(19) 13_455 .
Au3 Au1 Au2 125.129(19) 13 .
Sn2 Au1 Sr2 71.35(3) 13_455 .
Au2 Au1 Sr2 71.35(3) 13_455 .
Sn2 Au1 Sr2 71.35(3) 13 .
Au2 Au1 Sr2 71.35(3) 13 .
Sn4 Au1 Sr2 104.70(3) 5_454 .
Au3 Au1 Sr2 73.25(3) 13_455 .
Au3 Au1 Sr2 73.25(3) 13 .
Au2 Au1 Sr2 139.85(4) . .
Sn2 Au1 Sr1 151.13(6) 13_455 13
Au2 Au1 Sr1 151.13(6) 13_455 13
Sn2 Au1 Sr1 71.07(3) 13 13
Au2 Au1 Sr1 71.07(3) 13 13
Sn4 Au1 Sr1 72.67(4) 5_454 13
Au3 Au1 Sr1 133.35(4) 13_455 13
Au3 Au1 Sr1 64.76(4) 13 13
Au2 Au1 Sr1 63.40(5) . 13
Sr2 Au1 Sr1 133.82(3) . 13
Sn2 Au1 Sr1 71.07(3) 13_455 13_455
Au2 Au1 Sr1 71.07(3) 13_455 13_455
Sn2 Au1 Sr1 151.13(6) 13 13_455
Au2 Au1 Sr1 151.13(6) 13 13_455
Sn4 Au1 Sr1 72.67(4) 5_454 13_455
Au3 Au1 Sr1 64.76(4) 13_455 13_455
Au3 Au1 Sr1 133.35(4) 13 13_455
Au2 Au1 Sr1 63.40(5) . 13_455
Sr2 Au1 Sr1 133.82(3) . 13_455
Sr1 Au1 Sr1 90.53(4) 13 13_455
Sn2 Au2 Au2 0.00(5) 2_565 2_565
Sn2 Au2 Au1 120.39(3) 2_565 13_455
Au2 Au2 Au1 120.39(3) 2_565 13_455
Sn2 Au2 Au1 120.39(3) 2_565 13
Au2 Au2 Au1 120.39(3) 2_565 13
Au1 Au2 Au1 115.28(5) 13_455 13
Sn2 Au2 Au3 124.77(4) 2_565 .
Au2 Au2 Au3 124.77(4) 2_565 .
Au1 Au2 Au3 64.41(3) 13_455 .
Au1 Au2 Au3 64.41(3) 13 .
Sn2 Au2 Au1 105.58(3) 2_565 .
Au2 Au2 Au1 105.58(3) 2_565 .
Au1 Au2 Au1 91.85(4) 13_455 .
Au1 Au2 Au1 91.85(4) 13 .
Au3 Au2 Au1 129.65(5) . .
Sn2 Au2 Sr1 66.92(3) 2_565 13_455
Au2 Au2 Sr1 66.92(3) 2_565 13_455
Au1 Au2 Sr1 73.05(3) 13_455 13_455
Au1 Au2 Sr1 153.58(6) 13 13_455
Au3 Au2 Sr1 135.34(3) . 13_455
Au1 Au2 Sr1 62.18(4) . 13_455
Sn2 Au2 Sr1 66.92(3) 2_565 13
Au2 Au2 Sr1 66.92(3) 2_565 13
Au1 Au2 Sr1 153.58(6) 13_455 13
Au1 Au2 Sr1 73.05(3) 13 13
Au3 Au2 Sr1 135.34(3) . 13
Au1 Au2 Sr1 62.18(4) . 13
Sr1 Au2 Sr1 89.28(6) 13_455 13
Sn2 Au2 Sr2 68.418(19) 2_565 5
Au2 Au2 Sr2 68.418(19) 2_565 5
Au1 Au2 Sr2 128.94(4) 13_455 5
Au1 Au2 Sr2 60.97(2) 13 5
Au3 Au2 Sr2 70.80(3) . 5
Au1 Au2 Sr2 136.930(16) . 5
Sr1 Au2 Sr2 135.11(4) 13_455 5
Sr1 Au2 Sr2 77.41(4) 13 5
Sn2 Au2 Sr2 68.418(19) 2_565 5_455
Au2 Au2 Sr2 68.418(19) 2_565 5_455
Au1 Au2 Sr2 60.97(2) 13_455 5_455
Au1 Au2 Sr2 128.94(4) 13 5_455
Au3 Au2 Sr2 70.80(3) . 5_455
Au1 Au2 Sr2 136.930(17) . 5_455
Sr1 Au2 Sr2 77.41(4) 13_455 5_455
Sr1 Au2 Sr2 135.11(4) 13 5_455
Sr2 Au2 Sr2 82.48(3) 5 5_455
Sn2 Au2 Sr1 172.61(5) 2_565 .
Au2 Au2 Sr1 172.61(5) 2_565 .
Au1 Au2 Sr1 61.36(3) 13_455 .
Au1 Au2 Sr1 61.36(3) 13 .
Au3 Au2 Sr1 62.62(5) . .
Au1 Au2 Sr1 67.03(5) . .
Sr1 Au2 Sr1 108.20(3) 13_455 .
Sr1 Au2 Sr1 108.20(3) 13 .
Sr2 Au2 Sr1 116.69(4) 5 .
Sr2 Au2 Sr1 116.69(4) 5_455 .
Sn2 Au3 Au2 0.00(3) 10_556 10_556
Sn2 Au3 Au2 110.46(7) 10_556 .
Au2 Au3 Au2 110.46(7) 10_556 .
Sn2 Au3 Au1 56.760(19) 10_556 6
Au2 Au3 Au1 56.760(19) 10_556 6
Au2 Au3 Au1 117.78(3) . 6
Sn2 Au3 Au1 117.78(3) 10_556 13_455
Au2 Au3 Au1 117.78(3) 10_556 13_455
Au2 Au3 Au1 56.760(19) . 13_455
Au1 Au3 Au1 171.76(6) 6 13_455
Sn2 Au3 Au1 117.78(3) 10_556 13
Au2 Au3 Au1 117.78(3) 10_556 13
Au2 Au3 Au1 56.760(19) . 13
Au1 Au3 Au1 76.25(3) 6 13
Au1 Au3 Au1 103.14(3) 13_455 13
Sn2 Au3 Au1 56.760(19) 10_556 6_455
Au2 Au3 Au1 56.760(19) 10_556 6_455
Au2 Au3 Au1 117.78(3) . 6_455
Au1 Au3 Au1 103.14(3) 6 6_455
Au1 Au3 Au1 76.25(3) 13_455 6_455
Au1 Au3 Au1 171.76(6) 13 6_455
Sn2 Au3 Sn4 111.100(17) 10_556 1_455
Au2 Au3 Sn4 111.100(17) 10_556 1_455
Au2 Au3 Sn4 111.100(17) . 1_455
Au1 Au3 Sn4 130.76(3) 6 1_455
Au1 Au3 Sn4 55.793(17) 13_455 1_455
Au1 Au3 Sn4 130.76(3) 13 1_455
Au1 Au3 Sn4 55.793(17) 6_455 1_455
Sn2 Au3 Sn4 111.100(17) 10_556 .
Au2 Au3 Sn4 111.100(17) 10_556 .
Au2 Au3 Sn4 111.100(16) . .
Au1 Au3 Sn4 55.793(17) 6 .
Au1 Au3 Sn4 130.76(3) 13_455 .
Au1 Au3 Sn4 55.793(17) 13 .
Au1 Au3 Sn4 130.76(3) 6_455 .
Sn4 Au3 Sn4 101.72(4) 1_455 .
Sn2 Au3 Sr1 179.59(6) 10_556 .
Au2 Au3 Sr1 179.59(6) 10_556 .
Au2 Au3 Sr1 69.14(4) . .
Au1 Au3 Sr1 123.38(3) 6 .
Au1 Au3 Sr1 62.03(2) 13_455 .
Au1 Au3 Sr1 62.03(2) 13 .
Au1 Au3 Sr1 123.38(3) 6_455 .
Sn4 Au3 Sr1 69.13(2) 1_455 .
Sn4 Au3 Sr1 69.13(2) . .
Sn2 Au3 Sr1 69.14(4) 10_556 9_556
Au2 Au3 Sr1 69.14(4) 10_556 9_556
Au2 Au3 Sr1 179.59(6) . 9_556
Au1 Au3 Sr1 62.03(2) 6 9_556
Au1 Au3 Sr1 123.38(3) 13_455 9_556
Au1 Au3 Sr1 123.38(3) 13 9_556
Au1 Au3 Sr1 62.03(2) 6_455 9_556
Sn4 Au3 Sr1 69.13(2) 1_455 9_556
Sn4 Au3 Sr1 69.13(2) . 9_556
Sr1 Au3 Sr1 111.27(7) . 9_556
Au1 Sn4 Au1 180.00(2) 14_545 6
Au1 Sn4 Au1 97.94(4) 14_545 13
Au1 Sn4 Au1 82.06(4) 6 13
Au1 Sn4 Au1 82.06(4) 14_545 5_545
Au1 Sn4 Au1 97.94(4) 6 5_545
Au1 Sn4 Au1 180.0 13 5_545
Au1 Sn4 Au3 61.565(17) 14_545 9_556
Au1 Sn4 Au3 118.435(17) 6 9_556
Au1 Sn4 Au3 118.435(17) 13 9_556
Au1 Sn4 Au3 61.565(17) 5_545 9_556
Au1 Sn4 Au3 118.435(17) 14_545 1_655
Au1 Sn4 Au3 61.565(17) 6 1_655
Au1 Sn4 Au3 61.565(17) 13 1_655
Au1 Sn4 Au3 118.435(17) 5_545 1_655
Au3 Sn4 Au3 180.0 9_556 1_655
Au1 Sn4 Au3 61.565(17) 14_545 9_656
Au1 Sn4 Au3 118.435(17) 6 9_656
Au1 Sn4 Au3 118.435(17) 13 9_656
Au1 Sn4 Au3 61.565(17) 5_545 9_656
Au3 Sn4 Au3 101.72(4) 9_556 9_656
Au3 Sn4 Au3 78.28(4) 1_655 9_656
Au1 Sn4 Au3 118.435(17) 14_545 .
Au1 Sn4 Au3 61.565(17) 6 .
Au1 Sn4 Au3 61.565(17) 13 .
Au1 Sn4 Au3 118.435(17) 5_545 .
Au3 Sn4 Au3 78.28(4) 9_556 .
Au3 Sn4 Au3 101.72(4) 1_655 .
Au3 Sn4 Au3 180.0 9_656 .
Au1 Sn4 Sr1 59.827(18) 14_545 .
Au1 Sn4 Sr1 120.173(18) 6 .
Au1 Sn4 Sr1 59.827(18) 13 .
Au1 Sn4 Sr1 120.173(18) 5_545 .
Au3 Sn4 Sr1 60.07(2) 9_556 .
Au3 Sn4 Sr1 119.93(2) 1_655 .
Au3 Sn4 Sr1 119.93(2) 9_656 .
Au3 Sn4 Sr1 60.07(2) . .
Au1 Sn4 Sr1 120.173(18) 14_545 9_656
Au1 Sn4 Sr1 59.827(18) 6 9_656
Au1 Sn4 Sr1 120.173(19) 13 9_656
Au1 Sn4 Sr1 59.827(18) 5_545 9_656
Au3 Sn4 Sr1 119.93(2) 9_556 9_656
Au3 Sn4 Sr1 60.07(2) 1_655 9_656
Au3 Sn4 Sr1 60.07(2) 9_656 9_656
Au3 Sn4 Sr1 119.93(2) . 9_656
Sr1 Sn4 Sr1 180.0 . 9_656
Au1 Sn4 Sr1 59.827(18) 14_545 1_655
Au1 Sn4 Sr1 120.173(19) 6 1_655
Au1 Sn4 Sr1 59.827(18) 13 1_655
Au1 Sn4 Sr1 120.173(18) 5_545 1_655
Au3 Sn4 Sr1 119.93(2) 9_556 1_655
Au3 Sn4 Sr1 60.07(2) 1_655 1_655
Au3 Sn4 Sr1 60.07(2) 9_656 1_655
Au3 Sn4 Sr1 119.93(2) . 1_655
Sr1 Sn4 Sr1 80.08(6) . 1_655
Sr1 Sn4 Sr1 99.92(6) 9_656 1_655
Au1 Sn4 Sr1 120.173(19) 14_545 9_556
Au1 Sn4 Sr1 59.827(18) 6 9_556
Au1 Sn4 Sr1 120.173(18) 13 9_556
Au1 Sn4 Sr1 59.827(18) 5_545 9_556
Au3 Sn4 Sr1 60.07(2) 9_556 9_556
Au3 Sn4 Sr1 119.93(2) 1_655 9_556
Au3 Sn4 Sr1 119.93(2) 9_656 9_556
Au3 Sn4 Sr1 60.07(2) . 9_556
Sr1 Sn4 Sr1 99.92(6) . 9_556
Sr1 Sn4 Sr1 80.08(6) 9_656 9_556
Sr1 Sn4 Sr1 180.0 1_655 9_556
Au1 Sr1 Au1 146.82(9) 13 14_445
Au1 Sr1 Au1 80.08(3) 13 14_545
Au1 Sr1 Au1 90.53(4) 14_445 14_545
Au1 Sr1 Au1 90.53(4) 13 13_455
Au1 Sr1 Au1 80.08(3) 14_445 13_455
Au1 Sr1 Au1 146.82(9) 14_545 13_455
Au1 Sr1 Sn2 157.06(8) 13 14_445
Au1 Sr1 Sn2 54.42(3) 14_445 14_445
Au1 Sr1 Sn2 114.61(3) 14_545 14_445
Au1 Sr1 Sn2 85.56(3) 13_455 14_445
Au1 Sr1 Au2 157.06(8) 13 14_445
Au1 Sr1 Au2 54.42(3) 14_445 14_445
Au1 Sr1 Au2 114.61(3) 14_545 14_445
Au1 Sr1 Au2 85.56(3) 13_455 14_445
Sn2 Sr1 Au2 0.00(5) 14_445 14_445
Au1 Sr1 Sn2 114.61(3) 13 13_455
Au1 Sr1 Sn2 85.56(3) 14_445 13_455
Au1 Sr1 Sn2 157.06(8) 14_545 13_455
Au1 Sr1 Sn2 54.42(3) 13_455 13_455
Sn2 Sr1 Sn2 46.16(5) 14_445 13_455
Au2 Sr1 Sn2 46.16(5) 14_445 13_455
Au1 Sr1 Au2 114.61(3) 13 13_455
Au1 Sr1 Au2 85.56(3) 14_445 13_455
Au1 Sr1 Au2 157.06(8) 14_545 13_455
Au1 Sr1 Au2 54.42(3) 13_455 13_455
Sn2 Sr1 Au2 46.16(5) 14_445 13_455
Au2 Sr1 Au2 46.16(5) 14_445 13_455
Sn2 Sr1 Au2 0.00(3) 13_455 13_455
Au1 Sr1 Sn2 54.42(3) 13 13
Au1 Sr1 Sn2 157.06(8) 14_445 13
Au1 Sr1 Sn2 85.56(3) 14_545 13
Au1 Sr1 Sn2 114.61(3) 13_455 13
Sn2 Sr1 Sn2 107.15(8) 14_445 13
Au2 Sr1 Sn2 107.15(8) 14_445 13
Sn2 Sr1 Sn2 89.28(6) 13_455 13
Au2 Sr1 Sn2 89.28(6) 13_455 13
Au1 Sr1 Au2 54.42(3) 13 13
Au1 Sr1 Au2 157.06(8) 14_445 13
Au1 Sr1 Au2 85.56(3) 14_545 13
Au1 Sr1 Au2 114.61(3) 13_455 13
Sn2 Sr1 Au2 107.15(8) 14_445 13
Au2 Sr1 Au2 107.15(8) 14_445 13
Sn2 Sr1 Au2 89.28(6) 13_455 13
Au2 Sr1 Au2 89.28(6) 13_455 13
Sn2 Sr1 Au2 0.00(3) 13 13
Au1 Sr1 Sn2 85.56(3) 13 14_545
Au1 Sr1 Sn2 114.61(3) 14_445 14_545
Au1 Sr1 Sn2 54.42(3) 14_545 14_545
Au1 Sr1 Sn2 157.06(8) 13_455 14_545
Sn2 Sr1 Sn2 89.28(6) 14_445 14_545
Au2 Sr1 Sn2 89.28(6) 14_445 14_545
Sn2 Sr1 Sn2 107.15(8) 13_455 14_545
Au2 Sr1 Sn2 107.15(8) 13_455 14_545
Sn2 Sr1 Sn2 46.16(5) 13 14_545
Au2 Sr1 Sn2 46.16(5) 13 14_545
Au1 Sr1 Au2 85.56(3) 13 14_545
Au1 Sr1 Au2 114.61(3) 14_445 14_545
Au1 Sr1 Au2 54.42(3) 14_545 14_545
Au1 Sr1 Au2 157.06(8) 13_455 14_545
Sn2 Sr1 Au2 89.28(6) 14_445 14_545
Au2 Sr1 Au2 89.28(6) 14_445 14_545
Sn2 Sr1 Au2 107.15(8) 13_455 14_545
Au2 Sr1 Au2 107.15(8) 13_455 14_545
Sn2 Sr1 Au2 46.16(5) 13 14_545
Au2 Sr1 Au2 46.16(5) 13 14_545
Sn2 Sr1 Au2 0.00(5) 14_545 14_545
Au1 Sr2 Au1 180.0 . 9
Au1 Sr2 Au1 68.53(3) . 10
Au1 Sr2 Au1 111.47(3) 9 10
Au1 Sr2 Au1 111.47(3) . 2
Au1 Sr2 Au1 68.53(3) 9 2
Au1 Sr2 Au1 180.00(3) 10 2
Au1 Sr2 Sn2 47.682(18) . 13
Au1 Sr2 Sn2 132.317(18) 9 13
Au1 Sr2 Sn2 93.74(2) 10 13
Au1 Sr2 Sn2 86.26(2) 2 13
Au1 Sr2 Sn2 132.318(18) . 5_444
Au1 Sr2 Sn2 47.683(18) 9 5_444
Au1 Sr2 Sn2 86.26(2) 10 5_444
Au1 Sr2 Sn2 93.74(2) 2 5_444
Sn2 Sr2 Sn2 180.00(3) 13 5_444
Au1 Sr2 Au2 132.318(18) . 5_444
Au1 Sr2 Au2 47.683(18) 9 5_444
Au1 Sr2 Au2 86.26(2) 10 5_444
Au1 Sr2 Au2 93.74(2) 2 5_444
Sn2 Sr2 Au2 180.00(3) 13 5_444
Sn2 Sr2 Au2 0.00(3) 5_444 5_444
Au1 Sr2 Au2 47.682(18) . 13
Au1 Sr2 Au2 132.317(18) 9 13
Au1 Sr2 Au2 93.74(2) 10 13
Au1 Sr2 Au2 86.26(2) 2 13
Sn2 Sr2 Au2 0.00(3) 13 13
Sn2 Sr2 Au2 180.00(3) 5_444 13
Au2 Sr2 Au2 180.00(3) 5_444 13
Au1 Sr2 Sn2 86.26(2) . 14_545
Au1 Sr2 Sn2 93.74(2) 9 14_545
Au1 Sr2 Sn2 132.317(18) 10 14_545
Au1 Sr2 Sn2 47.683(18) 2 14_545
Sn2 Sr2 Sn2 43.16(4) 13 14_545
Sn2 Sr2 Sn2 136.84(4) 5_444 14_545
Au2 Sr2 Sn2 136.84(4) 5_444 14_545
Au2 Sr2 Sn2 43.16(4) 13 14_545
Au1 Sr2 Sn2 93.74(2) . 6_454
Au1 Sr2 Sn2 86.26(2) 9 6_454
Au1 Sr2 Sn2 47.683(18) 10 6_454
Au1 Sr2 Sn2 132.317(18) 2 6_454
Sn2 Sr2 Sn2 136.84(4) 13 6_454
Sn2 Sr2 Sn2 43.16(4) 5_444 6_454
Au2 Sr2 Sn2 43.16(4) 5_444 6_454
Au2 Sr2 Sn2 136.84(4) 13 6_454
Sn2 Sr2 Sn2 180.00(5) 14_545 6_454
Au1 Sr2 Au2 93.74(2) . 6_454
Au1 Sr2 Au2 86.26(2) 9 6_454
Au1 Sr2 Au2 47.683(18) 10 6_454
Au1 Sr2 Au2 132.317(18) 2 6_454
Sn2 Sr2 Au2 136.84(4) 13 6_454
Sn2 Sr2 Au2 43.16(4) 5_444 6_454
Au2 Sr2 Au2 43.16(4) 5_444 6_454
Au2 Sr2 Au2 136.84(4) 13 6_454
Sn2 Sr2 Au2 180.00(5) 14_545 6_454
Sn2 Sr2 Au2 0.00(5) 6_454 6_454
Au1 Sr2 Au2 86.26(2) . 14_545
Au1 Sr2 Au2 93.74(2) 9 14_545
Au1 Sr2 Au2 132.317(18) 10 14_545
Au1 Sr2 Au2 47.683(18) 2 14_545
Sn2 Sr2 Au2 43.16(4) 13 14_545
Sn2 Sr2 Au2 136.84(4) 5_444 14_545
Au2 Sr2 Au2 136.84(4) 5_444 14_545
Au2 Sr2 Au2 43.16(4) 13 14_545
Sn2 Sr2 Au2 0.00(5) 14_545 14_545
Sn2 Sr2 Au2 180.00(5) 6_454 14_545
Au2 Sr2 Au2 180.00(5) 6_454 14_545

loop_
_geom_bond_atom_site_label_1
_geom_bond_atom_site_label_2
_geom_bond_distance
_geom_bond_site_symmetry_2
Au1 Sn2 2.7682(8) 13_455
Au1 Au2 2.7682(8) 13_455
Au1 Sn2 2.7682(8) 13
Au1 Au2 2.7682(8) 13
Au1 Sn4 2.8074(9) 5_454
Au1 Au3 2.9851(6) 13_455
Au1 Au3 2.9851(6) 13
Au1 Au2 3.0271(15) .
Au1 Sr2 3.2734(9) .
Au1 Sr1 3.2918(10) 13
Au1 Sr1 3.2918(10) 13_455
Au2 Sn2 2.609(3) 2_565
Au2 Au2 2.609(3) 2_565
Au2 Au1 2.7682(8) 13_455
Au2 Au1 2.7682(8) 13
Au2 Au3 2.8320(13) .
Au2 Sr1 3.3279(18) 13_455
Au2 Sr1 3.3279(18) 13
Au2 Sr2 3.5471(10) 5
Au2 Sr2 3.5471(10) 5_455
Au2 Sr1 3.5477(14) .
Au3 Sn2 2.8320(13) 10_556
Au3 Au2 2.8320(13) 10_556
Au3 Au1 2.9850(6) 6
Au3 Au1 2.9850(6) 13_455
Au3 Au1 2.9850(6) 13
Au3 Au1 2.9850(6) 6_455
Au3 Sn4 3.0149(9) 1_455
Au3 Sn4 3.0149(9) .
Au3 Sr1 3.371(2) .
Au3 Sr1 3.371(2) 9_556
Sn4 Au1 2.8073(9) 14_545
Sn4 Au1 2.8073(9) 6
Sn4 Au1 2.8073(9) 13
Sn4 Au1 2.8073(9) 5_545
Sn4 Au3 3.0149(9) 9_556
Sn4 Au3 3.0149(9) 1_655
Sn4 Au3 3.0149(9) 9_656
Sn4 Sr1 3.635(2) .
Sn4 Sr1 3.635(2) 9_656
Sn4 Sr1 3.635(2) 1_655
Sn4 Sr1 3.635(2) 9_556
Sr1 Au1 3.2918(10) 13
Sr1 Au1 3.2918(10) 14_445
Sr1 Au1 3.2918(10) 14_545
Sr1 Au1 3.2918(10) 13_455
Sr1 Sn2 3.3279(18) 14_445
Sr1 Au2 3.3279(18) 14_445
Sr1 Sn2 3.3279(18) 13_455
Sr1 Au2 3.3279(18) 13_455
Sr1 Sn2 3.3279(18) 13
Sr1 Au2 3.3279(18) 13
Sr1 Sn2 3.3279(18) 14_545
Sr1 Au2 3.3279(18) 14_545
Sr2 Au1 3.2734(9) 9
Sr2 Au1 3.2734(9) 10
Sr2 Au1 3.2734(9) 2
Sr2 Sn2 3.5470(10) 13
Sr2 Sn2 3.5470(10) 5_444
Sr2 Au2 3.5470(10) 5_444
Sr2 Au2 3.5470(10) 13
Sr2 Sn2 3.5470(10) 14_545
Sr2 Sn2 3.5470(10) 6_454
Sr2 Au2 3.5470(10) 6_454
Sr2 Au2 3.5470(10) 14_545
